data_1529633
loop_
_publ_author_name
'Besancon, P.'

_publ_section_title
;
 Teneur en oxygene et formule exacte d'une famile de composes
 habituellement appeles - variete beta - ou - phase complexe des sulfures
 de terres rares
;
_journal_name_full 'Journal of Solid State Chemistry'
_journal_page_first 232
_journal_page_last 240
_journal_volume 7
_journal_year 1973
_chemical_formula_sum 'La10 O0.45 S14.55'
_chemical_name_systematic 'La10 S14 O0.45 S0.55'
_space_group_IT_number 142
_symmetry_space_group_name_Hall '-I 4bd 2c'
_symmetry_space_group_name_H-M 'I 41/a c d :2'
_cell_angle_alpha 90
_cell_angle_beta 90
_cell_angle_gamma 90
_cell_formula_units_Z 8
_cell_length_a 15.36
_cell_length_b 15.36
_cell_length_c 20.41
_cell_volume 4815.323
_citation_journal_id_ASTM JSSCBI
_cod_data_source_file Besancon_JSSCBI_1973_9.cif
_cod_data_source_block La10O0.45S14.55
_cod_database_code 1529633

loop_
_symmetry_equiv_pos_as_xyz
x,y,z
-y+1/4,x+3/4,z+1/4
-x+1/2,-y,z+1/2
y+1/4,-x+1/4,z+3/4
x,-y,-z+1/2
y+1/4,x+3/4,-z+3/4
-x+1/2,y,-z
-y+1/4,-x+1/4,-z+1/4
-x,-y,-z
y-1/4,-x-3/4,-z-1/4
x-1/2,y,-z-1/2
-y-1/4,x-1/4,-z-3/4
-x,y,z-1/2
-y-1/4,-x-3/4,z-3/4
x-1/2,-y,z
y-1/4,x-1/4,z-1/4
x+1/2,y+1/2,z+1/2
-y+3/4,x+5/4,z+3/4
-x+1,-y+1/2,z+1
y+3/4,-x+3/4,z+5/4
x+1/2,-y+1/2,-z+1
y+3/4,x+5/4,-z+5/4
-x+1,y+1/2,-z+1/2
-y+3/4,-x+3/4,-z+3/4
-x+1/2,-y+1/2,-z+1/2
y+1/4,-x-1/4,-z+1/4
x,y+1/2,-z
-y+1/4,x+1/4,-z-1/4
-x+1/2,y+1/2,z
-y+1/4,-x-1/4,z-1/4
x,-y+1/2,z+1/2
y+1/4,x+1/4,z+1/4

loop_
_atom_site_label
_atom_site_type_symbol
_atom_site_fract_x
_atom_site_fract_y
_atom_site_fract_z
_atom_site_occupancy
_atom_site_U_iso_or_equiv
La3 La+3 0.1376 0.3876 0.125 1 0.0
O1 O-2 0.5 0.25 0.125 0.45 0.0
La2 La+3 0.3576 0.2617 0.0539 1 0.0
S4 S-2 0.3467 0 0.25 1 0.0
La1 La+3 0.1255 0.0297 0.046 1 0.0
S1 S-2 0.0268 0.3825 0.0055 1 0.0
S2 S-2 0.3406 0.0775 0.0924 1 0.0
S5 S-2 0.5 0.25 0.125 0.55 0.0
S3 S-2 0.0389 0.0721 0.1712 1 0.0
